data_7155184
loop_
_publ_author_name
'Bathula, Chandramohan'
'Tripathi, Sayantan'
'Srinivasan, Ramprasad'
'Jha, Kunal Kumar'
'Ganguli, Arnab'
'Chakrabarti, G.'
'Singh, Shailja'
'Munshi, Parthapratim'
'Sen, Subhabrata'

_publ_section_title
;
 Synthesis of novel 5-arylidenethiazolidinones with apoptotic properties
 via a three component reaction using piperidine as a bifunctional
 reagent.
;
_journal_issue 34
_journal_name_full 'Organic &amp; biomolecular chemistry'
_journal_page_first 8053
_journal_page_last 8063
_journal_paper_doi 10.1039/c6ob01257d
_journal_volume 14
_journal_year 2016
_chemical_formula_moiety 'C18 H22 N2 O4 S'
_chemical_formula_sum 'C18 H22 N2 O4 S'
_chemical_formula_weight 362.43
_chemical_name_systematic (Z)-2-(piperidin-1-yl)-5-(2,4,5-trimethoxybenzylidene)thiazol-4(5H)-one
_space_group_crystal_system monoclinic
_space_group_IT_number 14
_space_group_name_Hall '-P 2ybc'
_space_group_name_H-M_alt 'P 1 21/c 1'
_symmetry_space_group_name_Hall '-P 2ybc'
_symmetry_space_group_name_H-M 'P 1 21/c 1'
_atom_sites_solution_hydrogens geom
_audit_creation_method SHELXL-2014/7
_audit_update_record
;
2016-02-14 deposited with the CCDC.
2016-07-01 downloaded from the CCDC.
;
_cell_angle_alpha 90
_cell_angle_beta 93.920(2)
_cell_angle_gamma 90
_cell_formula_units_Z 4
_cell_length_a 10.0466(4)
_cell_length_b 7.7834(3)
_cell_length_c 22.9774(10)
_cell_measurement_reflns_used 8539
_cell_measurement_temperature 297(2)
_cell_measurement_theta_max 25.28
_cell_measurement_theta_min 2.76
_cell_volume 1792.55(13)
_computing_cell_refinement 'Bruker SAINT'
_computing_data_collection 'Bruker APEX2'
_computing_data_reduction 'Bruker SAINT'
_computing_molecular_graphics 'Bruker SHELXTL'
_computing_publication_material 'Bruker SHELXTL'
_computing_structure_refinement 'SHELXL-2014/7 (Sheldrick, 2014)'
_computing_structure_solution 'SHELXS-97 (Sheldrick 2008)'
_diffrn_ambient_temperature 297(2)
_diffrn_measured_fraction_theta_full 0.999
_diffrn_measured_fraction_theta_max 0.999
_diffrn_measurement_device_type 'Bruker PHOTON100 CMOS'
_diffrn_measurement_method '\f and \w scans'
_diffrn_radiation_type MoK\a
_diffrn_radiation_wavelength 0.71073
_diffrn_reflns_av_R_equivalents 0.0542
_diffrn_reflns_av_unetI/netI 0.0331
_diffrn_reflns_Laue_measured_fraction_full 0.999
_diffrn_reflns_Laue_measured_fraction_max 0.999
_diffrn_reflns_limit_h_max 12
_diffrn_reflns_limit_h_min -12
_diffrn_reflns_limit_k_max 9
_diffrn_reflns_limit_k_min -9
_diffrn_reflns_limit_l_max 28
_diffrn_reflns_limit_l_min -28
_diffrn_reflns_number 25972
_diffrn_reflns_point_group_measured_fraction_full 0.999
_diffrn_reflns_point_group_measured_fraction_max 0.999
_diffrn_reflns_theta_full 25.242
_diffrn_reflns_theta_max 25.700
_diffrn_reflns_theta_min 2.764
_diffrn_source X-ray
_exptl_absorpt_coefficient_mu 0.206
_exptl_absorpt_correction_T_max 0.893
_exptl_absorpt_correction_T_min 0.814
_exptl_absorpt_correction_type multi-scan
_exptl_absorpt_process_details SADABS
_exptl_crystal_colour Green
_exptl_crystal_density_diffrn 1.343
_exptl_crystal_description Block
_exptl_crystal_F_000 768
_exptl_crystal_size_max 0.389
_exptl_crystal_size_mid 0.123
_exptl_crystal_size_min 0.086
_refine_diff_density_max 0.211
_refine_diff_density_min -0.218
_refine_diff_density_rms 0.040
_refine_ls_extinction_coef 0.0069(13)
_refine_ls_extinction_expression Fc^*^=kFc[1+0.001xFc^2^\l^3^/sin(2\q)]^-1/4^
_refine_ls_extinction_method 'SHELXL-2014/7 (Sheldrick 2014'
_refine_ls_goodness_of_fit_ref 1.023
_refine_ls_hydrogen_treatment constr
_refine_ls_matrix_type full
_refine_ls_number_parameters 230
_refine_ls_number_reflns 3417
_refine_ls_number_restraints 0
_refine_ls_restrained_S_all 1.023
_refine_ls_R_factor_all 0.0614
_refine_ls_R_factor_gt 0.0420
_refine_ls_shift/su_max 0.001
_refine_ls_shift/su_mean 0.000
_refine_ls_structure_factor_coef Fsqd
_refine_ls_weighting_details 'w=1/[\s^2^(Fo^2^)+(0.0470P)^2^+0.7766P] where P=(Fo^2^+2Fc^2^)/3'
_refine_ls_weighting_scheme calc
_refine_ls_wR_factor_gt 0.0976
_refine_ls_wR_factor_ref 0.1066
_reflns_Friedel_coverage 0.000
_reflns_number_gt 2616
_reflns_number_total 3417
_reflns_threshold_expression 'I > 2\s(I)'
_cod_data_source_file c6ob01257d4.cif
_cod_data_source_block 17e
_cod_depositor_comments
;
The following automatic conversions were performed:

'_exptl_absorpt_correction_type' value 'Multi-Scan' changed to
'multi-scan' according to
/usr/data/users/saulius/crontab/automatic-downloads/rss-feeds/RSC/lib/dictionaries/cif_core.dic
dictionary named 'cif_core.dic' version 2.4.2 from 2011-04-26.

Automatic conversion script
Id: cif_fix_values 4268 2015-11-12 08:31:59Z antanas 

 Adding full bibliography for 7155183--7155193.cif.
;
_cod_database_code 7155184
_shelx_shelxl_version_number 2014/7
_shelx_space_group_comment
;
The symmetry employed for this shelxl refinement is uniquely defined
by the following loop, which should always be used as a source of
symmetry information in preference to the above space-group names.
They are only intended as comments.
;
_shelx_estimated_absorpt_t_min 0.924
_shelx_estimated_absorpt_t_max 0.983

loop_
_space_group_symop_operation_xyz
'x, y, z'
'-x, y+1/2, -z+1/2'
'-x, -y, -z'
'x, -y-1/2, z-1/2'

loop_
_atom_site_label
_atom_site_type_symbol
_atom_site_fract_x
_atom_site_fract_y
_atom_site_fract_z
_atom_site_U_iso_or_equiv
_atom_site_adp_type
_atom_site_occupancy
_atom_site_site_symmetry_order
_atom_site_calc_flag
_atom_site_refinement_flags_posn
_atom_site_refinement_flags_adp
S1 S 0.58046(5) 0.31279(7) 0.60558(2) 0.04288(18) Uani 1 1 d . .
O1 O 0.85464(15) 0.6094(2) 0.67047(7) 0.0592(5) Uani 1 1 d . .
O3 O 0.81622(15) 0.0653(2) 0.35140(6) 0.0565(4) Uani 1 1 d . .
O2 O 1.06426(14) 0.2868(2) 0.52310(7) 0.0547(4) Uani 1 1 d . .
N1 N 0.44378(16) 0.3806(2) 0.69891(7) 0.0411(4) Uani 1 1 d . .
O4 O 0.59326(15) 0.1350(2) 0.39591(6) 0.0598(5) Uani 1 1 d . .
N2 N 0.65097(15) 0.5132(2) 0.69543(7) 0.0381(4) Uani 1 1 d . .
C7 C 0.75619(19) 0.5194(3) 0.66061(8) 0.0381(5) Uani 1 1 d . .
C6 C 0.55522(19) 0.4129(2) 0.67366(8) 0.0347(4) Uani 1 1 d . .
C8 C 0.73917(19) 0.4068(2) 0.60764(8) 0.0358(4) Uani 1 1 d . .
C13 C 0.8276(2) 0.1384(3) 0.40496(9) 0.0415(5) Uani 1 1 d . .
C10 C 0.83068(19) 0.2929(2) 0.51533(8) 0.0369(4) Uani 1 1 d . .
C9 C 0.83463(19) 0.3839(3) 0.57061(8) 0.0386(5) Uani 1 1 d . .
H9 H 0.9163 0.4341 0.5820 0.046 Uiso 1 1 calc R U
C11 C 0.94942(19) 0.2500(3) 0.49048(9) 0.0396(5) Uani 1 1 d . .
C12 C 0.9471(2) 0.1748(3) 0.43563(9) 0.0433(5) Uani 1 1 d . .
H12 H 1.0269 0.1486 0.4194 0.052 Uiso 1 1 calc R U
C15 C 0.71062(19) 0.2539(3) 0.48312(8) 0.0397(5) Uani 1 1 d . .
H15 H 0.6304 0.2812 0.4989 0.048 Uiso 1 1 calc R U
C14 C 0.7072(2) 0.1773(3) 0.42934(8) 0.0412(5) Uani 1 1 d . .
C16 C 1.1876(2) 0.2335(3) 0.50221(10) 0.0539(6) Uani 1 1 d . .
H16B H 1.1879 0.1108 0.4980 0.081 Uiso 1 1 calc R U
H16A H 1.2594 0.2675 0.5295 0.081 Uiso 1 1 calc R U
H16C H 1.1988 0.2862 0.4651 0.081 Uiso 1 1 calc R U
C5 C 0.3325(2) 0.2812(3) 0.67178(9) 0.0447(5) Uani 1 1 d . .
H5A H 0.3090 0.1893 0.6977 0.054 Uiso 1 1 calc R U
H5B H 0.3584 0.2301 0.6357 0.054 Uiso 1 1 calc R U
C1 C 0.4141(2) 0.4599(3) 0.75426(9) 0.0507(6) Uani 1 1 d . .
H1A H 0.4907 0.5254 0.7698 0.061 Uiso 1 1 calc R U
H1B H 0.3956 0.3714 0.7823 0.061 Uiso 1 1 calc R U
C18 C 0.4703(2) 0.1714(3) 0.41902(10) 0.0566(6) Uani 1 1 d . .
H18A H 0.4633 0.1076 0.4544 0.085 Uiso 1 1 calc R U
H18B H 0.3988 0.1393 0.3913 0.085 Uiso 1 1 calc R U
H18C H 0.4649 0.2921 0.4271 0.085 Uiso 1 1 calc R U
C4 C 0.2146(2) 0.3979(3) 0.65942(10) 0.0552(6) Uani 1 1 d . .
H4A H 0.1396 0.3321 0.6425 0.066 Uiso 1 1 calc R U
H4B H 0.2365 0.4854 0.6316 0.066 Uiso 1 1 calc R U
C2 C 0.2948(2) 0.5769(3) 0.74485(11) 0.0648(7) Uani 1 1 d . .
H2A H 0.3177 0.6737 0.7209 0.078 Uiso 1 1 calc R U
H2B H 0.2705 0.6212 0.7821 0.078 Uiso 1 1 calc R U
C17 C 0.9355(3) 0.0327(4) 0.32275(11) 0.0687(8) Uani 1 1 d . .
H17A H 0.9840 0.1381 0.3192 0.103 Uiso 1 1 calc R U
H17B H 0.9129 -0.0136 0.2846 0.103 Uiso 1 1 calc R U
H17C H 0.9898 -0.0482 0.3452 0.103 Uiso 1 1 calc R U
C3 C 0.1770(2) 0.4823(4) 0.71537(12) 0.0678(7) Uani 1 1 d . .
H3A H 0.1464 0.3953 0.7416 0.081 Uiso 1 1 calc R U
H3B H 0.1044 0.5624 0.7067 0.081 Uiso 1 1 calc R U

loop_
_atom_site_aniso_label
_atom_site_aniso_U_11
_atom_site_aniso_U_22
_atom_site_aniso_U_33
_atom_site_aniso_U_23
_atom_site_aniso_U_13
_atom_site_aniso_U_12
S1 0.0418(3) 0.0492(3) 0.0384(3) -0.0136(2) 0.0085(2) -0.0107(2)
O1 0.0443(9) 0.0719(11) 0.0625(10) -0.0227(9) 0.0118(7) -0.0233(8)
O3 0.0590(10) 0.0679(10) 0.0452(9) -0.0204(8) 0.0213(7) -0.0174(8)
O2 0.0354(8) 0.0751(11) 0.0544(9) -0.0144(8) 0.0085(7) 0.0003(7)
N1 0.0373(9) 0.0498(10) 0.0367(9) -0.0094(8) 0.0069(7) -0.0088(8)
O4 0.0460(9) 0.0887(12) 0.0449(9) -0.0181(8) 0.0049(7) -0.0066(8)
N2 0.0369(9) 0.0419(9) 0.0357(9) -0.0082(7) 0.0041(7) -0.0062(7)
C7 0.0375(11) 0.0405(11) 0.0364(11) -0.0024(9) 0.0037(9) -0.0024(9)
C6 0.0368(10) 0.0350(10) 0.0325(10) -0.0021(8) 0.0029(8) 0.0000(8)
C8 0.0364(10) 0.0363(11) 0.0347(10) -0.0013(8) 0.0030(8) -0.0008(8)
C13 0.0509(12) 0.0381(11) 0.0370(11) -0.0032(9) 0.0139(9) -0.0077(9)
C10 0.0388(11) 0.0372(11) 0.0355(10) 0.0006(9) 0.0082(8) -0.0003(9)
C9 0.0346(10) 0.0419(11) 0.0394(11) -0.0005(9) 0.0042(9) 0.0007(9)
C11 0.0375(11) 0.0399(11) 0.0423(12) 0.0000(9) 0.0088(9) -0.0027(9)
C12 0.0427(12) 0.0420(12) 0.0472(12) -0.0036(10) 0.0192(10) -0.0024(9)
C15 0.0357(11) 0.0464(12) 0.0381(11) 0.0007(9) 0.0094(9) 0.0032(9)
C14 0.0427(11) 0.0446(12) 0.0368(11) -0.0009(9) 0.0063(9) -0.0034(9)
C16 0.0371(11) 0.0668(15) 0.0588(14) 0.0079(12) 0.0115(10) 0.0064(11)
C5 0.0403(11) 0.0510(13) 0.0433(12) -0.0073(10) 0.0061(9) -0.0132(10)
C1 0.0476(13) 0.0684(15) 0.0373(11) -0.0123(10) 0.0120(10) -0.0134(11)
C18 0.0427(12) 0.0743(16) 0.0521(14) -0.0063(12) -0.0013(10) 0.0034(12)
C4 0.0475(13) 0.0608(15) 0.0562(14) 0.0088(12) -0.0045(11) -0.0093(11)
C2 0.0649(16) 0.0638(16) 0.0676(16) -0.0203(13) 0.0179(13) -0.0006(13)
C17 0.0724(17) 0.0769(18) 0.0613(15) -0.0277(14) 0.0365(13) -0.0246(14)
C3 0.0468(14) 0.0726(18) 0.0846(19) -0.0072(15) 0.0087(13) 0.0096(13)

loop_
_atom_type_symbol
_atom_type_description
_atom_type_scat_dispersion_real
_atom_type_scat_dispersion_imag
_atom_type_scat_source
C C 0.0033 0.0016 'International Tables Vol C Tables 4.2.6.8 and 6.1.1.4'
H H 0.0000 0.0000 'International Tables Vol C Tables 4.2.6.8 and 6.1.1.4'
N N 0.0061 0.0033 'International Tables Vol C Tables 4.2.6.8 and 6.1.1.4'
O O 0.0106 0.0060 'International Tables Vol C Tables 4.2.6.8 and 6.1.1.4'
S S 0.1246 0.1234 'International Tables Vol C Tables 4.2.6.8 and 6.1.1.4'

loop_
_geom_angle_atom_site_label_1
_geom_angle_atom_site_label_2
_geom_angle_atom_site_label_3
_geom_angle
C8 S1 C6 88.71(9)
C13 O3 C17 118.16(18)
C11 O2 C16 118.55(17)
C6 N1 C1 122.09(16)
C6 N1 C5 124.03(16)
C1 N1 C5 113.48(15)
C14 O4 C18 117.40(16)
C6 N2 C7 111.93(16)
O1 C7 N2 124.05(18)
O1 C7 C8 122.13(17)
N2 C7 C8 113.81(16)
N2 C6 N1 124.61(17)
N2 C6 S1 116.79(14)
N1 C6 S1 118.60(14)
C9 C8 C7 123.17(18)
C9 C8 S1 128.21(16)
C7 C8 S1 108.60(13)
O3 C13 C12 124.59(18)
O3 C13 C14 115.64(18)
C12 C13 C14 119.77(18)
C11 C10 C15 117.34(17)
C11 C10 C9 120.05(18)
C15 C10 C9 122.50(17)
C8 C9 C10 130.05(19)
C8 C9 H9 115.0
C10 C9 H9 115.0
O2 C11 C12 123.31(17)
O2 C11 C10 116.05(17)
C12 C11 C10 120.63(19)
C13 C12 C11 120.71(18)
C13 C12 H12 119.6
C11 C12 H12 119.6
C14 C15 C10 122.46(18)
C14 C15 H15 118.8
C10 C15 H15 118.8
C15 C14 O4 125.21(18)
C15 C14 C13 119.07(19)
O4 C14 C13 115.72(17)
O2 C16 H16B 109.5
O2 C16 H16A 109.5
H16B C16 H16A 109.5
O2 C16 H16C 109.5
H16B C16 H16C 109.5
H16A C16 H16C 109.5
N1 C5 C4 109.25(18)
N1 C5 H5A 109.8
C4 C5 H5A 109.8
N1 C5 H5B 109.8
C4 C5 H5B 109.8
H5A C5 H5B 108.3
N1 C1 C2 109.70(18)
N1 C1 H1A 109.7
C2 C1 H1A 109.7
N1 C1 H1B 109.7
C2 C1 H1B 109.7
H1A C1 H1B 108.2
O4 C18 H18A 109.5
O4 C18 H18B 109.5
H18A C18 H18B 109.5
O4 C18 H18C 109.5
H18A C18 H18C 109.5
H18B C18 H18C 109.5
C5 C4 C3 109.89(19)
C5 C4 H4A 109.7
C3 C4 H4A 109.7
C5 C4 H4B 109.7
C3 C4 H4B 109.7
H4A C4 H4B 108.2
C1 C2 C3 111.1(2)
C1 C2 H2A 109.4
C3 C2 H2A 109.4
C1 C2 H2B 109.4
C3 C2 H2B 109.4
H2A C2 H2B 108.0
O3 C17 H17A 109.5
O3 C17 H17B 109.5
H17A C17 H17B 109.5
O3 C17 H17C 109.5
H17A C17 H17C 109.5
H17B C17 H17C 109.5
C4 C3 C2 111.0(2)
C4 C3 H3A 109.4
C2 C3 H3A 109.4
C4 C3 H3B 109.4
C2 C3 H3B 109.4
H3A C3 H3B 108.0

loop_
_geom_bond_atom_site_label_1
_geom_bond_atom_site_label_2
_geom_bond_distance
S1 C8 1.752(2)
S1 C6 1.7813(19)
O1 C7 1.220(2)
O3 C13 1.353(2)
O3 C17 1.429(3)
O2 C11 1.363(2)
O2 C16 1.421(2)
N1 C6 1.320(2)
N1 C1 1.463(2)
N1 C5 1.464(2)
O4 C14 1.375(2)
O4 C18 1.407(3)
N2 C6 1.311(2)
N2 C7 1.369(2)
C7 C8 1.500(3)
C8 C9 1.337(3)
C13 C12 1.379(3)
C13 C14 1.401(3)
C10 C11 1.398(3)
C10 C15 1.405(3)
C10 C9 1.453(3)
C9 H9 0.9300
C11 C12 1.389(3)
C12 H12 0.9300
C15 C14 1.370(3)
C15 H15 0.9300
C16 H16B 0.9600
C16 H16A 0.9600
C16 H16C 0.9600
C5 C4 1.505(3)
C5 H5A 0.9700
C5 H5B 0.9700
C1 C2 1.509(3)
C1 H1A 0.9700
C1 H1B 0.9700
C18 H18A 0.9600
C18 H18B 0.9600
C18 H18C 0.9600
C4 C3 1.514(3)
C4 H4A 0.9700
C4 H4B 0.9700
C2 C3 1.514(3)
C2 H2A 0.9700
C2 H2B 0.9700
C17 H17A 0.9600
C17 H17B 0.9600
C17 H17C 0.9600
C3 H3A 0.9700
C3 H3B 0.9700
